data_4131736
loop_
_publ_author_name
'Pindwal, Aradhana'
'Yan, KaKing'
'Patnaik, Smita'
'Schmidt, Bradley M.'
'Ellern, Arkady'
'Slowing, Igor I.'
'Bae, Cheolbeom'
'Sadow, Aaron D.'

_publ_section_title
;
 Homoleptic Trivalent Tris(alkyl) Rare Earth Compounds.
;
_journal_issue 46
_journal_name_full 'Journal of the American Chemical Society'
_journal_page_first 16862
_journal_page_last 16874
_journal_paper_doi 10.1021/jacs.7b09521
_journal_volume 139
_journal_year 2017
_chemical_formula_sum 'C21 H63 Pr Si9'
_chemical_formula_weight 709.43
_space_group_crystal_system triclinic
_space_group_IT_number 2
_space_group_name_Hall '-P 1'
_space_group_name_H-M_alt 'P -1'
_atom_sites_solution_hydrogens mixed
_audit_creation_method SHELXL-2014/6
_cell_angle_alpha 100.2750(8)
_cell_angle_beta 98.3680(7)
_cell_angle_gamma 114.6430(7)
_cell_formula_units_Z 2
_cell_length_a 11.4598(6)
_cell_length_b 11.4911(6)
_cell_length_c 16.6786(9)
_cell_measurement_reflns_used 9062
_cell_measurement_temperature 173(2)
_cell_measurement_theta_max 28.76
_cell_measurement_theta_min 2.45
_cell_volume 1903.98(18)
_computing_cell_refinement 'SAINT V7.66A (Bruker AXS, 2013)'
_computing_data_collection 'Bruker APEX2(Bruker AXS, 2013)'
_computing_data_reduction 'SAINT V7.66A (Bruker AXS, 2013)'
_computing_molecular_graphics 'XSHELL (Bruker AXS, 2007)'
_computing_publication_material 'APEX2 Suite (Bruker AXS, 2013)'
_computing_structure_refinement 'SHELXL-2014/6 (Sheldrick, 2014)'
_computing_structure_solution 'SHELXS-2013 (Sheldrick, 2013)'
_diffrn_ambient_temperature 173(2)
_diffrn_measured_fraction_theta_full 0.993
_diffrn_measured_fraction_theta_max 0.983
_diffrn_measurement_device_type 'Bruker APEX-II CCD'
_diffrn_measurement_method '\f and \w scans'
_diffrn_radiation_type MoK\a
_diffrn_radiation_wavelength 0.71073
_diffrn_reflns_av_R_equivalents 0.0241
_diffrn_reflns_av_unetI/netI 0.0361
_diffrn_reflns_Laue_measured_fraction_full 0.993
_diffrn_reflns_Laue_measured_fraction_max 0.983
_diffrn_reflns_limit_h_max 15
_diffrn_reflns_limit_h_min -15
_diffrn_reflns_limit_k_max 15
_diffrn_reflns_limit_k_min -15
_diffrn_reflns_limit_l_max 22
_diffrn_reflns_limit_l_min -22
_diffrn_reflns_number 20487
_diffrn_reflns_point_group_measured_fraction_full 0.993
_diffrn_reflns_point_group_measured_fraction_max 0.983
_diffrn_reflns_theta_full 25.242
_diffrn_reflns_theta_max 28.769
_diffrn_reflns_theta_min 1.280
_exptl_absorpt_coefficient_mu 1.573
_exptl_absorpt_correction_T_max 0.89
_exptl_absorpt_correction_T_min 0.72
_exptl_absorpt_correction_type multi-scan
_exptl_crystal_colour green
_exptl_crystal_density_diffrn 1.237
_exptl_crystal_description plate
_exptl_crystal_F_000 748
_exptl_crystal_size_max 0.310
_exptl_crystal_size_mid 0.280
_exptl_crystal_size_min 0.080
_refine_diff_density_max 0.602
_refine_diff_density_min -0.397
_refine_diff_density_rms 0.075
_refine_ls_extinction_method none
_refine_ls_goodness_of_fit_ref 0.720
_refine_ls_hydrogen_treatment mixed
_refine_ls_matrix_type full
_refine_ls_number_parameters 334
_refine_ls_number_reflns 9743
_refine_ls_number_restraints 0
_refine_ls_restrained_S_all 0.720
_refine_ls_R_factor_all 0.0304
_refine_ls_R_factor_gt 0.0248
_refine_ls_shift/su_max 0.004
_refine_ls_shift/su_mean 0.000
_refine_ls_structure_factor_coef Fsqd
_refine_ls_weighting_details 'w=1/[\s^2^(Fo^2^)+(0.0541P)^2^+2.2483P] where P=(Fo^2^+2Fc^2^)/3'
_refine_ls_weighting_scheme calc
_refine_ls_wR_factor_gt 0.0624
_refine_ls_wR_factor_ref 0.0684
_reflns_Friedel_coverage 0.000
_reflns_number_gt 8707
_reflns_number_total 9743
_reflns_threshold_expression 'I > 2\s(I)'
_cod_data_source_file ja7b09521_si_004.cif
_cod_data_source_block PrCSiHMe2
_cod_original_cell_volume 1903.98(17)
_cod_database_code 4131736
_shelx_space_group_comment
; 
The symmetry employed for this shelxl refinement is uniquely defined 
by the following loop, which should always be used as a source of 
symmetry information in preference to the above space-group names. 
They are only intended as comments. 
;
_shelx_estimated_absorpt_t_min 0.641
_shelx_estimated_absorpt_t_max 0.885
_shelxl_version_number 2014/6

loop_
_space_group_symop_operation_xyz
'x, y, z'
'-x, -y, -z'

loop_
_atom_site_label
_atom_site_type_symbol
_atom_site_fract_x
_atom_site_fract_y
_atom_site_fract_z
_atom_site_U_iso_or_equiv
_atom_site_adp_type
_atom_site_occupancy
_atom_site_site_symmetry_order
_atom_site_calc_flag
_atom_site_refinement_flags_posn
_atom_site_refinement_flags_adp
Pr1 Pr 0.71674(2) 0.72240(2) 0.75104(2) 0.01891(4) Uani 1 1 d . .
Si1 Si 0.81013(6) 0.62858(6) 0.90442(4) 0.02686(13) Uani 1 1 d . .
Si2 Si 0.59581(6) 0.41325(6) 0.74312(5) 0.03263(15) Uani 1 1 d . .
Si3 Si 0.90250(6) 0.50125(6) 0.76748(4) 0.02620(13) Uani 1 1 d . .
Si4 Si 0.64977(6) 0.92433(6) 0.86848(4) 0.02540(12) Uani 1 1 d . .
Si5 Si 0.46302(6) 0.76328(7) 0.68629(4) 0.02730(13) Uani 1 1 d . .
Si6 Si 0.41196(6) 0.65707(6) 0.84684(4) 0.02604(13) Uani 1 1 d . .
Si7 Si 1.00961(6) 0.93177(6) 0.76054(4) 0.02357(12) Uani 1 1 d . .
Si8 Si 0.82802(6) 0.72392(6) 0.58796(4) 0.02457(12) Uani 1 1 d . .
Si9 Si 0.86343(7) 1.01919(6) 0.63851(4) 0.02713(13) Uani 1 1 d . .
H1S H 0.768(3) 0.731(3) 0.8975(16) 0.029(7) Uiso 1 1 d . .
H3S H 1.011(3) 0.622(3) 0.7802(16) 0.029(7) Uiso 1 1 d . .
H2S H 0.540(3) 0.492(3) 0.7093(17) 0.033(7) Uiso 1 1 d . .
H4S H 0.772(3) 0.933(3) 0.8476(19) 0.046(8) Uiso 1 1 d . .
H6S H 0.486(3) 0.633(3) 0.9104(17) 0.033(7) Uiso 1 1 d . .
H5S H 0.545(3) 0.725(3) 0.6381(16) 0.028(7) Uiso 1 1 d . .
H7S H 0.952(3) 0.840(3) 0.8117(19) 0.044(8) Uiso 1 1 d . .
H9S H 0.836(3) 1.092(3) 0.6998(17) 0.037(7) Uiso 1 1 d . .
H8S H 0.755(3) 0.616(3) 0.6237(19) 0.042(8) Uiso 1 1 d . .
C1 C 0.7663(2) 0.5346(2) 0.79424(14) 0.0237(4) Uani 1 1 d . .
C2 C 0.5248(2) 0.7680(2) 0.79453(13) 0.0223(4) Uani 1 1 d . .
C3 C 0.8704(2) 0.8751(2) 0.66898(13) 0.0219(4) Uani 1 1 d . .
C4 C 0.9909(3) 0.7210(3) 0.95760(16) 0.0385(6) Uani 1 1 d . .
H4A H 1.0199 0.6608 0.9789 0.058 Uiso 1 1 calc R U
H4B H 1.0065 0.7948 1.0045 0.058 Uiso 1 1 calc R U
H4C H 1.0411 0.7558 0.9172 0.058 Uiso 1 1 calc R U
C5 C 0.7246(3) 0.5531(3) 0.98242(19) 0.0511(8) Uani 1 1 d . .
H5A H 0.6308 0.5316 0.9663 0.077 Uiso 1 1 calc R U
H5B H 0.7654 0.6162 1.0382 0.077 Uiso 1 1 calc R U
H5C H 0.7326 0.4718 0.9838 0.077 Uiso 1 1 calc R U
C6 C 0.4848(3) 0.3282(3) 0.8080(2) 0.0556(9) Uani 1 1 d . .
H6A H 0.5230 0.2810 0.8375 0.083 Uiso 1 1 calc R U
H6B H 0.3975 0.2647 0.7714 0.083 Uiso 1 1 calc R U
H6C H 0.4756 0.3943 0.8491 0.083 Uiso 1 1 calc R U
C7 C 0.5647(3) 0.2828(3) 0.6473(2) 0.0551(9) Uani 1 1 d . .
H7A H 0.6029 0.3249 0.6049 0.083 Uiso 1 1 calc R U
H7B H 0.4691 0.2276 0.6247 0.083 Uiso 1 1 calc R U
H7C H 0.6058 0.2272 0.6617 0.083 Uiso 1 1 calc R U
C8 C 0.8794(3) 0.4091(3) 0.65691(18) 0.0458(7) Uani 1 1 d . .
H8A H 0.8212 0.3144 0.6482 0.069 Uiso 1 1 calc R U
H8B H 0.9656 0.4211 0.6473 0.069 Uiso 1 1 calc R U
H8C H 0.8393 0.4438 0.6175 0.069 Uiso 1 1 calc R U
C9 C 0.9484(3) 0.4061(3) 0.8356(2) 0.0420(6) Uani 1 1 d . .
H9A H 0.9772 0.4573 0.8946 0.063 Uiso 1 1 calc R U
H9B H 1.0207 0.3905 0.8196 0.063 Uiso 1 1 calc R U
H9C H 0.8714 0.3207 0.8283 0.063 Uiso 1 1 calc R U
C10 C 0.6467(3) 1.0842(3) 0.86389(19) 0.0425(6) Uani 1 1 d . .
H10A H 0.6620 1.1024 0.8101 0.064 Uiso 1 1 calc R U
H10B H 0.7163 1.1564 0.9102 0.064 Uiso 1 1 calc R U
H10C H 0.5602 1.0777 0.8689 0.064 Uiso 1 1 calc R U
C11 C 0.6777(3) 0.9259(3) 0.98225(16) 0.0377(6) Uani 1 1 d . .
H11A H 0.6085 0.9385 1.0052 0.057 Uiso 1 1 calc R U
H11B H 0.7646 0.9987 1.0133 0.057 Uiso 1 1 calc R U
H11C H 0.6746 0.8412 0.9878 0.057 Uiso 1 1 calc R U
C12 C 0.4856(3) 0.9214(3) 0.66042(19) 0.0456(7) Uani 1 1 d . .
H12A H 0.4384 0.9598 0.6918 0.068 Uiso 1 1 calc R U
H12B H 0.4502 0.9034 0.6000 0.068 Uiso 1 1 calc R U
H12C H 0.5802 0.9840 0.6759 0.068 Uiso 1 1 calc R U
C13 C 0.2898(3) 0.6399(3) 0.62956(18) 0.0443(7) Uani 1 1 d . .
H13A H 0.2788 0.5500 0.6273 0.066 Uiso 1 1 calc R U
H13B H 0.2714 0.6486 0.5723 0.066 Uiso 1 1 calc R U
H13C H 0.2281 0.6562 0.6593 0.066 Uiso 1 1 calc R U
C14 C 0.2835(3) 0.4894(2) 0.77905(19) 0.0397(6) Uani 1 1 d . .
H14A H 0.2113 0.4987 0.7460 0.060 Uiso 1 1 calc R U
H14B H 0.2483 0.4306 0.8147 0.060 Uiso 1 1 calc R U
H14C H 0.3239 0.4515 0.7410 0.060 Uiso 1 1 calc R U
C15 C 0.3189(3) 0.7340(3) 0.90019(18) 0.0403(6) Uani 1 1 d . .
H15A H 0.3818 0.8177 0.9415 0.061 Uiso 1 1 calc R U
H15B H 0.2629 0.6732 0.9288 0.061 Uiso 1 1 calc R U
H15C H 0.2633 0.7514 0.8583 0.061 Uiso 1 1 calc R U
C16 C 1.0637(3) 1.1003(2) 0.83120(16) 0.0363(5) Uani 1 1 d . .
H16A H 1.1267 1.1678 0.8096 0.054 Uiso 1 1 calc R U
H16B H 1.1063 1.1053 0.8879 0.054 Uiso 1 1 calc R U
H16C H 0.9864 1.1163 0.8331 0.054 Uiso 1 1 calc R U
C17 C 1.1643(2) 0.9206(3) 0.74847(18) 0.0395(6) Uani 1 1 d . .
H17A H 1.1452 0.8270 0.7318 0.059 Uiso 1 1 calc R U
H17B H 1.2313 0.9651 0.8021 0.059 Uiso 1 1 calc R U
H17C H 1.1975 0.9636 0.7052 0.059 Uiso 1 1 calc R U
C18 C 0.9638(3) 0.6890(3) 0.55923(17) 0.0393(6) Uani 1 1 d . .
H18A H 1.0260 0.7648 0.5431 0.059 Uiso 1 1 calc R U
H18B H 0.9261 0.6093 0.5120 0.059 Uiso 1 1 calc R U
H18C H 1.0106 0.6747 0.6076 0.059 Uiso 1 1 calc R U
C19 C 0.7002(3) 0.6799(3) 0.48942(16) 0.0368(6) Uani 1 1 d . .
H19A H 0.6291 0.6998 0.5032 0.055 Uiso 1 1 calc R U
H19B H 0.6635 0.5850 0.4618 0.055 Uiso 1 1 calc R U
H19C H 0.7409 0.7318 0.4515 0.055 Uiso 1 1 calc R U
C20 C 0.7387(3) 0.9858(3) 0.54053(17) 0.0446(7) Uani 1 1 d . .
H20A H 0.7666 0.9559 0.4913 0.067 Uiso 1 1 calc R U
H20B H 0.7320 1.0674 0.5379 0.067 Uiso 1 1 calc R U
H20C H 0.6523 0.9167 0.5410 0.067 Uiso 1 1 calc R U
C21 C 1.0260(3) 1.1357(3) 0.62238(19) 0.0465(7) Uani 1 1 d . .
H21A H 1.0971 1.1584 0.6717 0.070 Uiso 1 1 calc R U
H21B H 1.0224 1.2167 0.6146 0.070 Uiso 1 1 calc R U
H21C H 1.0433 1.0927 0.5724 0.070 Uiso 1 1 calc R U

loop_
_atom_site_aniso_label
_atom_site_aniso_U_11
_atom_site_aniso_U_22
_atom_site_aniso_U_33
_atom_site_aniso_U_23
_atom_site_aniso_U_13
_atom_site_aniso_U_12
Pr1 0.01931(6) 0.01735(6) 0.02275(6) 0.00672(4) 0.00579(4) 0.01007(4)
Si1 0.0289(3) 0.0304(3) 0.0250(3) 0.0116(2) 0.0067(2) 0.0152(3)
Si2 0.0239(3) 0.0190(3) 0.0498(4) 0.0103(3) -0.0023(3) 0.0082(2)
Si3 0.0258(3) 0.0237(3) 0.0331(3) 0.0098(2) 0.0068(2) 0.0143(2)
Si4 0.0262(3) 0.0190(3) 0.0286(3) 0.0023(2) 0.0083(2) 0.0093(2)
Si5 0.0264(3) 0.0323(3) 0.0287(3) 0.0077(3) 0.0055(2) 0.0190(3)
Si6 0.0221(3) 0.0242(3) 0.0337(3) 0.0094(2) 0.0102(2) 0.0106(2)
Si7 0.0216(3) 0.0221(3) 0.0247(3) 0.0069(2) 0.0045(2) 0.0080(2)
Si8 0.0296(3) 0.0243(3) 0.0220(3) 0.0046(2) 0.0074(2) 0.0146(2)
Si9 0.0368(3) 0.0225(3) 0.0251(3) 0.0085(2) 0.0073(3) 0.0155(3)
C1 0.0223(10) 0.0215(10) 0.0271(10) 0.0069(8) 0.0018(8) 0.0111(8)
C2 0.0224(10) 0.0203(9) 0.0243(10) 0.0050(8) 0.0073(8) 0.0098(8)
C3 0.0243(10) 0.0192(9) 0.0225(10) 0.0063(8) 0.0046(8) 0.0103(8)
C4 0.0354(13) 0.0427(14) 0.0284(12) 0.0052(11) -0.0012(10) 0.0140(11)
C5 0.0547(18) 0.065(2) 0.0410(16) 0.0303(15) 0.0194(14) 0.0245(16)
C6 0.0313(14) 0.0424(16) 0.093(3) 0.0354(17) 0.0128(15) 0.0105(12)
C7 0.0485(17) 0.0309(14) 0.065(2) -0.0054(13) -0.0159(15) 0.0156(13)
C8 0.0598(18) 0.0426(15) 0.0419(15) 0.0031(12) 0.0118(13) 0.0332(14)
C9 0.0384(14) 0.0439(15) 0.0585(17) 0.0265(13) 0.0136(13) 0.0269(12)
C10 0.0553(17) 0.0238(12) 0.0472(16) 0.0061(11) 0.0125(13) 0.0183(12)
C11 0.0428(14) 0.0347(13) 0.0287(12) 0.0002(10) 0.0059(11) 0.0155(11)
C12 0.0508(17) 0.0491(16) 0.0476(16) 0.0255(13) 0.0087(13) 0.0287(14)
C13 0.0351(14) 0.0490(16) 0.0407(15) 0.0014(12) -0.0047(11) 0.0202(12)
C14 0.0274(12) 0.0276(12) 0.0575(17) 0.0092(11) 0.0131(11) 0.0064(10)
C15 0.0371(14) 0.0427(15) 0.0483(15) 0.0117(12) 0.0226(12) 0.0209(12)
C16 0.0356(13) 0.0288(12) 0.0335(13) -0.0002(10) 0.0006(10) 0.0104(10)
C17 0.0256(12) 0.0442(15) 0.0466(15) 0.0087(12) 0.0068(11) 0.0160(11)
C18 0.0417(14) 0.0467(15) 0.0355(13) 0.0025(11) 0.0106(11) 0.0286(13)
C19 0.0375(13) 0.0408(14) 0.0282(12) -0.0008(10) 0.0004(10) 0.0206(11)
C20 0.0629(19) 0.0390(15) 0.0372(14) 0.0130(12) 0.0020(13) 0.0302(14)
C21 0.0557(18) 0.0329(14) 0.0468(16) 0.0199(12) 0.0170(14) 0.0114(13)

loop_
_atom_type_symbol
_atom_type_description
_atom_type_scat_dispersion_real
_atom_type_scat_dispersion_imag
_atom_type_scat_source
C C 0.0033 0.0016 'International Tables Vol C Tables 4.2.6.8 and 6.1.1.4'
H H 0.0000 0.0000 'International Tables Vol C Tables 4.2.6.8 and 6.1.1.4'
Si Si 0.0817 0.0704 'International Tables Vol C Tables 4.2.6.8 and 6.1.1.4'
Pr Pr -0.2180 2.8214 'International Tables Vol C Tables 4.2.6.8 and 6.1.1.4'

loop_
_geom_angle_atom_site_label_1
_geom_angle_atom_site_label_2
_geom_angle_atom_site_label_3
_geom_angle
C2 Pr1 C1 121.02(7)
C2 Pr1 C3 119.56(6)
C1 Pr1 C3 119.35(7)
C2 Pr1 H1S 81.1(6)
C1 Pr1 H1S 61.2(6)
C3 Pr1 H1S 127.7(6)
C2 Pr1 H2S 81.3(6)
C1 Pr1 H2S 60.4(6)
C3 Pr1 H2S 133.5(6)
H1S Pr1 H2S 94.5(9)
C2 Pr1 H4S 60.8(7)
C1 Pr1 H4S 124.2(7)
C3 Pr1 H4S 83.6(7)
H1S Pr1 H4S 64.8(9)
H2S Pr1 H4S 138.4(10)
C2 Pr1 H5S 61.1(6)
C1 Pr1 H5S 134.4(6)
C3 Pr1 H5S 79.2(6)
H1S Pr1 H5S 141.9(9)
H2S Pr1 H5S 76.6(9)
H4S Pr1 H5S 97.4(9)
C2 Pr1 H7S 129.8(7)
C1 Pr1 H7S 78.2(7)
C3 Pr1 H7S 61.4(7)
H1S Pr1 H7S 68.8(9)
H2S Pr1 H7S 138.1(10)
H4S Pr1 H7S 70.2(10)
H5S Pr1 H7S 139.4(9)
C2 Pr1 H8S 137.1(7)
C1 Pr1 H8S 76.6(7)
C3 Pr1 H8S 61.3(7)
H1S Pr1 H8S 135.5(9)
H2S Pr1 H8S 75.2(9)
H4S Pr1 H8S 144.9(10)
H5S Pr1 H8S 78.7(9)
H7S Pr1 H8S 90.1(10)
C1 Si1 C5 121.47(14)
C1 Si1 C4 116.38(11)
C5 Si1 C4 106.49(14)
C1 Si1 H1S 102.1(10)
C5 Si1 H1S 102.8(10)
C4 Si1 H1S 105.4(11)
C1 Si2 C7 118.16(13)
C1 Si2 C6 119.26(14)
C7 Si2 C6 106.40(17)
C1 Si2 H2S 103.0(11)
C7 Si2 H2S 102.1(11)
C6 Si2 H2S 105.8(11)
C1 Si3 C9 111.94(12)
C1 Si3 C8 118.44(12)
C9 Si3 C8 105.27(14)
C1 Si3 H3S 107.5(11)
C9 Si3 H3S 108.6(11)
C8 Si3 H3S 104.6(11)
C2 Si4 C10 120.37(12)
C2 Si4 C11 116.24(11)
C10 Si4 C11 106.22(13)
C2 Si4 H4S 102.0(12)
C10 Si4 H4S 106.7(12)
C11 Si4 H4S 103.5(12)
C2 Si5 C12 118.92(12)
C2 Si5 C13 118.91(13)
C12 Si5 C13 105.30(14)
C2 Si5 H5S 105.5(10)
C12 Si5 H5S 101.9(10)
C13 Si5 H5S 104.0(10)
C2 Si6 C15 112.25(11)
C2 Si6 C14 116.89(12)
C15 Si6 C14 105.77(13)
C2 Si6 H6S 109.3(11)
C15 Si6 H6S 106.0(11)
C14 Si6 H6S 106.0(11)
C3 Si7 C17 120.76(12)
C3 Si7 C16 116.22(11)
C17 Si7 C16 106.24(12)
C3 Si7 H7S 102.2(12)
C17 Si7 H7S 105.3(12)
C16 Si7 H7S 104.1(12)
C3 Si8 C18 119.13(12)
C3 Si8 C19 118.15(11)
C18 Si8 C19 108.34(12)
C3 Si8 H8S 104.1(12)
C18 Si8 H8S 104.8(12)
C19 Si8 H8S 99.2(12)
C3 Si9 C20 117.74(11)
C3 Si9 C21 112.00(12)
C20 Si9 C21 104.53(14)
C3 Si9 H9S 111.0(12)
C20 Si9 H9S 104.5(12)
C21 Si9 H9S 106.1(12)
Si2 C1 Si1 120.18(13)
Si2 C1 Si3 119.22(12)
Si1 C1 Si3 111.52(11)
Si2 C1 Pr1 89.81(8)
Si1 C1 Pr1 88.09(8)
Si3 C1 Pr1 122.70(10)
Si5 C2 Si4 120.27(12)
Si5 C2 Si6 119.29(12)
Si4 C2 Si6 112.35(11)
Si5 C2 Pr1 89.97(8)
Si4 C2 Pr1 89.02(8)
Si6 C2 Pr1 119.89(10)
Si8 C3 Si7 119.03(11)
Si8 C3 Si9 119.91(11)
Si7 C3 Si9 110.03(11)
Si8 C3 Pr1 87.95(8)
Si7 C3 Pr1 87.94(8)
Si9 C3 Pr1 127.53(10)
Si1 C4 H4A 109.5
Si1 C4 H4B 109.5
H4A C4 H4B 109.5
Si1 C4 H4C 109.5
H4A C4 H4C 109.5
H4B C4 H4C 109.5
Si1 C5 H5A 109.5
Si1 C5 H5B 109.5
H5A C5 H5B 109.5
Si1 C5 H5C 109.5
H5A C5 H5C 109.5
H5B C5 H5C 109.5
Si2 C6 H6A 109.5
Si2 C6 H6B 109.5
H6A C6 H6B 109.5
Si2 C6 H6C 109.5
H6A C6 H6C 109.5
H6B C6 H6C 109.5
Si2 C7 H7A 109.5
Si2 C7 H7B 109.5
H7A C7 H7B 109.5
Si2 C7 H7C 109.5
H7A C7 H7C 109.5
H7B C7 H7C 109.5
Si3 C8 H8A 109.5
Si3 C8 H8B 109.5
H8A C8 H8B 109.5
Si3 C8 H8C 109.5
H8A C8 H8C 109.5
H8B C8 H8C 109.5
Si3 C9 H9A 109.5
Si3 C9 H9B 109.5
H9A C9 H9B 109.5
Si3 C9 H9C 109.5
H9A C9 H9C 109.5
H9B C9 H9C 109.5
Si4 C10 H10A 109.5
Si4 C10 H10B 109.5
H10A C10 H10B 109.5
Si4 C10 H10C 109.5
H10A C10 H10C 109.5
H10B C10 H10C 109.5
Si4 C11 H11A 109.5
Si4 C11 H11B 109.5
H11A C11 H11B 109.5
Si4 C11 H11C 109.5
H11A C11 H11C 109.5
H11B C11 H11C 109.5
Si5 C12 H12A 109.5
Si5 C12 H12B 109.5
H12A C12 H12B 109.5
Si5 C12 H12C 109.5
H12A C12 H12C 109.5
H12B C12 H12C 109.5
Si5 C13 H13A 109.5
Si5 C13 H13B 109.5
H13A C13 H13B 109.5
Si5 C13 H13C 109.5
H13A C13 H13C 109.5
H13B C13 H13C 109.5
Si6 C14 H14A 109.5
Si6 C14 H14B 109.5
H14A C14 H14B 109.5
Si6 C14 H14C 109.5
H14A C14 H14C 109.5
H14B C14 H14C 109.5
Si6 C15 H15A 109.5
Si6 C15 H15B 109.5
H15A C15 H15B 109.5
Si6 C15 H15C 109.5
H15A C15 H15C 109.5
H15B C15 H15C 109.5
Si7 C16 H16A 109.5
Si7 C16 H16B 109.5
H16A C16 H16B 109.5
Si7 C16 H16C 109.5
H16A C16 H16C 109.5
H16B C16 H16C 109.5
Si7 C17 H17A 109.5
Si7 C17 H17B 109.5
H17A C17 H17B 109.5
Si7 C17 H17C 109.5
H17A C17 H17C 109.5
H17B C17 H17C 109.5
Si8 C18 H18A 109.5
Si8 C18 H18B 109.5
H18A C18 H18B 109.5
Si8 C18 H18C 109.5
H18A C18 H18C 109.5
H18B C18 H18C 109.5
Si8 C19 H19A 109.5
Si8 C19 H19B 109.5
H19A C19 H19B 109.5
Si8 C19 H19C 109.5
H19A C19 H19C 109.5
H19B C19 H19C 109.5
Si9 C20 H20A 109.5
Si9 C20 H20B 109.5
H20A C20 H20B 109.5
Si9 C20 H20C 109.5
H20A C20 H20C 109.5
H20B C20 H20C 109.5
Si9 C21 H21A 109.5
Si9 C21 H21B 109.5
H21A C21 H21B 109.5
Si9 C21 H21C 109.5
H21A C21 H21C 109.5
H21B C21 H21C 109.5

loop_
_geom_bond_atom_site_label_1
_geom_bond_atom_site_label_2
_geom_bond_distance
Pr1 C2 2.632(2)
Pr1 C1 2.638(2)
Pr1 C3 2.652(2)
Pr1 H1S 2.40(3)
Pr1 H2S 2.46(3)
Pr1 H4S 2.43(3)
Pr1 H5S 2.53(3)
Pr1 H7S 2.40(3)
Pr1 H8S 2.44(3)
Si1 C1 1.835(2)
Si1 C5 1.863(3)
Si1 C4 1.871(3)
Si1 H1S 1.46(3)
Si2 C1 1.818(2)
Si2 C7 1.861(3)
Si2 C6 1.867(3)
Si2 H2S 1.45(3)
Si3 C1 1.850(2)
Si3 C9 1.874(3)
Si3 C8 1.876(3)
Si3 H3S 1.38(3)
Si4 C2 1.830(2)
Si4 C10 1.867(3)
Si4 C11 1.873(3)
Si4 H4S 1.46(3)
Si5 C2 1.823(2)
Si5 C12 1.864(3)
Si5 C13 1.864(3)
Si5 H5S 1.47(3)
Si6 C2 1.847(2)
Si6 C15 1.869(3)
Si6 C14 1.879(3)
Si6 H6S 1.40(3)
Si7 C3 1.836(2)
Si7 C17 1.866(3)
Si7 C16 1.870(3)
Si7 H7S 1.48(3)
Si8 C3 1.830(2)
Si8 C18 1.865(3)
Si8 C19 1.868(3)
Si8 H8S 1.46(3)
Si9 C3 1.845(2)
Si9 C20 1.871(3)
Si9 C21 1.879(3)
Si9 H9S 1.36(3)
C4 H4A 0.9800
C4 H4B 0.9800
C4 H4C 0.9800
C5 H5A 0.9800
C5 H5B 0.9800
C5 H5C 0.9800
C6 H6A 0.9800
C6 H6B 0.9800
C6 H6C 0.9800
C7 H7A 0.9800
C7 H7B 0.9800
C7 H7C 0.9800
C8 H8A 0.9800
C8 H8B 0.9800
C8 H8C 0.9800
C9 H9A 0.9800
C9 H9B 0.9800
C9 H9C 0.9800
C10 H10A 0.9800
C10 H10B 0.9800
C10 H10C 0.9800
C11 H11A 0.9800
C11 H11B 0.9800
C11 H11C 0.9800
C12 H12A 0.9800
C12 H12B 0.9800
C12 H12C 0.9800
C13 H13A 0.9800
C13 H13B 0.9800
C13 H13C 0.9800
C14 H14A 0.9800
C14 H14B 0.9800
C14 H14C 0.9800
C15 H15A 0.9800
C15 H15B 0.9800
C15 H15C 0.9800
C16 H16A 0.9800
C16 H16B 0.9800
C16 H16C 0.9800
C17 H17A 0.9800
C17 H17B 0.9800
C17 H17C 0.9800
C18 H18A 0.9800
C18 H18B 0.9800
C18 H18C 0.9800
C19 H19A 0.9800
C19 H19B 0.9800
C19 H19C 0.9800
C20 H20A 0.9800
C20 H20B 0.9800
C20 H20C 0.9800
C21 H21A 0.9800
C21 H21B 0.9800
C21 H21C 0.9800
